data_7019419
loop_
_publ_author_name
'Senchyk, Ganna A.'
'Lysenko, Andrey B.'
'Boldog, Ishtvan'
'Rusanov, Eduard B.'
'Chernega, Alexander N.'
'Krautscheid, Harald'
'Domasevitch, Konstantin V.'

_publ_section_title
;
 1,2,4-Triazole functionalized adamantanes: a new library of polydentate
 tectons for designing structures of coordination polymers.
;
_journal_issue 28
_journal_name_full 'Dalton transactions (Cambridge, England : 2003)'
_journal_page_first 8675
_journal_page_last 8689
_journal_paper_doi 10.1039/c2dt30362k
_journal_volume 41
_journal_year 2012
_chemical_formula_moiety 'C56 H72 Cd3 I6 N24, 4(H2 O)'
_chemical_formula_sum 'C56 H80 Cd3 I6 N24 O4'
_chemical_formula_weight 2252.04
_chemical_name_systematic
;
tetrakis-[1,3-di(1,2,4-triazol-4-yl)adamantane]cadmium(II)
bis-triiodocadmate(II) Tetrahydrate
;
_space_group_IT_number 2
_space_group_name_Hall '-P 1'
_symmetry_cell_setting triclinic
_symmetry_Int_Tables_number 2
_symmetry_space_group_name_Hall '-P 1'
_symmetry_space_group_name_H-M 'P -1'
_atom_sites_solution_hydrogens geom
_atom_sites_solution_primary direct
_atom_sites_solution_secondary difmap
_audit_creation_method SHELXL-97
_cell_angle_alpha 95.6320(10)
_cell_angle_beta 102.9610(10)
_cell_angle_gamma 115.4300(10)
_cell_formula_units_Z 1
_cell_length_a 10.3397(2)
_cell_length_b 11.3871(2)
_cell_length_c 17.8908(5)
_cell_measurement_reflns_used 26667
_cell_measurement_temperature 296(2)
_cell_measurement_theta_max 29.57
_cell_measurement_theta_min 3.11
_cell_volume 1808.08(7)
_computing_cell_refinement 'SAINT-NT (Bruker, 1999)'
_computing_data_collection 'SMART-NT (Bruker, 1998)'
_computing_data_reduction 'SAINT-NT (Bruker, 1999)'
_computing_molecular_graphics 'Diamond 2.1e (Brandenburg, 1999)'
_computing_publication_material 'WinGX 1.70.01 (Farrugia, 1999)'
_computing_structure_refinement 'SHELXL-97 (Sheldrick, 2008)'
_computing_structure_solution 'SHELXS-97 (Sheldrick, 2008)'
_diffrn_ambient_temperature 296(2)
_diffrn_measured_fraction_theta_full 0.988
_diffrn_measured_fraction_theta_max 0.988
_diffrn_measurement_device_type 'Bruker APEXII area-detector diffractometer'
_diffrn_measurement_method '\w scans'
_diffrn_radiation_monochromator graphite
_diffrn_radiation_source 'fine-focus sealed tube'
_diffrn_radiation_type MoK\a
_diffrn_radiation_wavelength 0.71073
_diffrn_reflns_av_R_equivalents 0.0268
_diffrn_reflns_av_sigmaI/netI 0.0296
_diffrn_reflns_limit_h_max 13
_diffrn_reflns_limit_h_min -14
_diffrn_reflns_limit_k_max 15
_diffrn_reflns_limit_k_min -15
_diffrn_reflns_limit_l_max 24
_diffrn_reflns_limit_l_min -24
_diffrn_reflns_number 26667
_diffrn_reflns_theta_full 29.57
_diffrn_reflns_theta_max 29.57
_diffrn_reflns_theta_min 3.11
_diffrn_standards_decay_% 0
_exptl_absorpt_coefficient_mu 3.496
_exptl_absorpt_correction_T_max 0.5415
_exptl_absorpt_correction_T_min 0.2738
_exptl_absorpt_correction_type empirical
_exptl_absorpt_process_details 'SADABS (Sheldrick, 1996)'
_exptl_crystal_colour colorless
_exptl_crystal_density_diffrn 2.068
_exptl_crystal_density_method 'not measured'
_exptl_crystal_description prism
_exptl_crystal_F_000 1078
_exptl_crystal_size_max 0.50
_exptl_crystal_size_mid 0.35
_exptl_crystal_size_min 0.20
_refine_diff_density_max 2.242
_refine_diff_density_min -1.839
_refine_diff_density_rms 0.106
_refine_ls_extinction_method none
_refine_ls_goodness_of_fit_ref 1.031
_refine_ls_hydrogen_treatment constr
_refine_ls_matrix_type full
_refine_ls_number_parameters 421
_refine_ls_number_reflns 10023
_refine_ls_number_restraints 0
_refine_ls_restrained_S_all 1.031
_refine_ls_R_factor_all 0.0327
_refine_ls_R_factor_gt 0.0267
_refine_ls_shift/su_max 0.002
_refine_ls_shift/su_mean 0.000
_refine_ls_structure_factor_coef Fsqd
_refine_ls_weighting_details 'calc w=1/[\s^2^(Fo^2^)+(0.0197P)^2^+3.2317P] where P=(Fo^2^+2Fc^2^)/3'
_refine_ls_weighting_scheme calc
_refine_ls_wR_factor_gt 0.0604
_refine_ls_wR_factor_ref 0.0621
_reflns_number_gt 8815
_reflns_number_total 10023
_reflns_threshold_expression >2sigma(I)
_cod_data_source_file c2dt30362k.txt
_cod_data_source_block (2)
_cod_depositor_comments
;
The following automatic conversions were performed:

data name '_iucr_refine_instruction_details' was replaced with
'_iucr_refine_instructions_details' as specified in the replacement
file 'data/replacement-values/replacement_tags.lst'.

Automatic conversion script
Id: cif_correct_tags 9268 2022-04-12 08:56:07Z antanas 
;
_cod_original_cell_volume 1808.07(7)
_cod_database_code 7019419

loop_
_symmetry_equiv_pos_as_xyz
'x, y, z'
'-x, -y, -z'

loop_
_atom_site_label
_atom_site_type_symbol
_atom_site_fract_x
_atom_site_fract_y
_atom_site_fract_z
_atom_site_U_iso_or_equiv
_atom_site_adp_type
_atom_site_occupancy
_atom_site_symmetry_multiplicity
_atom_site_calc_flag
_atom_site_refinement_flags
Cd1 Cd 1.0000 0.5000 0.5000 0.01530(5) Uani 1 2 d S
Cd2 Cd 0.83966(2) -0.088048(19) -0.168246(12) 0.02081(5) Uani 1 1 d .
I1 I 0.70059(2) -0.10117(2) -0.320986(12) 0.03060(5) Uani 1 1 d .
I2 I 0.78677(2) -0.332303(18) -0.135481(12) 0.02430(5) Uani 1 1 d .
I3 I 1.14433(2) 0.07744(2) -0.124909(16) 0.03978(6) Uani 1 1 d .
N1 N 0.7855(3) 0.5165(2) 0.44643(14) 0.0225(5) Uani 1 1 d .
N2 N 0.6696(3) 0.4137(2) 0.38743(17) 0.0329(6) Uani 1 1 d .
N3 N 0.6340(2) 0.5914(2) 0.39172(14) 0.0200(4) Uani 1 1 d .
N4 N 0.8471(3) 1.2683(2) 0.49479(14) 0.0210(4) Uani 1 1 d .
N5 N 0.9051(3) 1.2089(2) 0.54672(14) 0.0237(5) Uani 1 1 d .
N6 N 0.7224(2) 1.0520(2) 0.44882(13) 0.0176(4) Uani 1 1 d .
N7 N 0.9857(3) 0.4295(2) 0.36861(14) 0.0229(5) Uani 1 1 d .
N8 N 0.9776(3) 0.3082(3) 0.34073(14) 0.0273(5) Uani 1 1 d .
N9 N 0.8871(3) 0.3765(2) 0.24076(13) 0.0189(4) Uani 1 1 d .
N10 N 0.7332(3) 0.0147(2) -0.10615(14) 0.0229(5) Uani 1 1 d .
N11 N 0.5835(3) -0.0201(2) -0.13780(14) 0.0243(5) Uani 1 1 d .
N12 N 0.6861(2) 0.1529(2) -0.03776(13) 0.0170(4) Uani 1 1 d .
C1 C 0.7617(3) 0.6206(3) 0.44793(16) 0.0204(5) Uani 1 1 d .
H1 H 0.8237 0.7028 0.4827 0.025 Uiso 1 1 calc R
C2 C 0.5810(3) 0.4614(3) 0.3559(2) 0.0308(7) Uani 1 1 d .
H2 H 0.4933 0.4131 0.3144 0.037 Uiso 1 1 calc R
C3 C 0.7383(3) 1.1729(3) 0.43745(16) 0.0205(5) Uani 1 1 d .
H3 H 0.6798 1.1862 0.3948 0.025 Uiso 1 1 calc R
C4 C 0.8296(3) 1.0812(3) 0.51715(16) 0.0236(6) Uani 1 1 d .
H4 H 0.8472 1.0176 0.5402 0.028 Uiso 1 1 calc R
C5 C 0.5697(3) 0.6816(2) 0.36972(16) 0.0177(5) Uani 1 1 d .
C6 C 0.6779(3) 0.8215(2) 0.42036(15) 0.0166(5) Uani 1 1 d .
H6A H 0.7752 0.8514 0.4115 0.020 Uiso 1 1 calc R
H6B H 0.6904 0.8198 0.4756 0.020 Uiso 1 1 calc R
C7 C 0.6149(3) 0.9173(2) 0.39871(15) 0.0174(5) Uani 1 1 d .
C8 C 0.5973(4) 0.9211(3) 0.31159(16) 0.0269(6) Uani 1 1 d .
H8A H 0.5580 0.9821 0.2976 0.032 Uiso 1 1 calc R
H8B H 0.6940 0.9518 0.3018 0.032 Uiso 1 1 calc R
C9 C 0.4892(4) 0.7801(3) 0.26213(18) 0.0312(7) Uani 1 1 d .
H9 H 0.4771 0.7815 0.2064 0.037 Uiso 1 1 calc R
C10 C 0.5535(3) 0.6845(3) 0.28316(17) 0.0248(6) Uani 1 1 d .
H10A H 0.4869 0.5958 0.2507 0.030 Uiso 1 1 calc R
H10B H 0.6505 0.7147 0.2739 0.030 Uiso 1 1 calc R
C11 C 0.4169(3) 0.6326(3) 0.3850(2) 0.0267(6) Uani 1 1 d .
H11A H 0.4279 0.6296 0.4400 0.032 Uiso 1 1 calc R
H11B H 0.3486 0.5436 0.3534 0.032 Uiso 1 1 calc R
C12 C 0.3543(3) 0.7295(3) 0.3634(2) 0.0311(7) Uani 1 1 d .
H12 H 0.2563 0.6993 0.3727 0.037 Uiso 1 1 calc R
C13 C 0.4628(3) 0.8696(3) 0.41474(19) 0.0261(6) Uani 1 1 d .
H13A H 0.4226 0.9307 0.4026 0.031 Uiso 1 1 calc R
H13B H 0.4748 0.8675 0.4699 0.031 Uiso 1 1 calc R
C14 C 0.3370(4) 0.7328(3) 0.2764(2) 0.0409(9) Uani 1 1 d .
H14A H 0.2682 0.6445 0.2440 0.049 Uiso 1 1 calc R
H14B H 0.2962 0.7928 0.2622 0.049 Uiso 1 1 calc R
C15 C 0.9312(3) 0.4673(3) 0.30810(16) 0.0226(5) Uani 1 1 d .
H15 H 0.9236 0.5461 0.3108 0.027 Uiso 1 1 calc R
C16 C 0.9189(4) 0.2805(3) 0.26426(17) 0.0269(6) Uani 1 1 d .
H16 H 0.9015 0.2043 0.2305 0.032 Uiso 1 1 calc R
C17 C 0.7915(3) 0.1169(3) -0.04719(16) 0.0222(5) Uani 1 1 d .
H17 H 0.8910 0.1591 -0.0161 0.027 Uiso 1 1 calc R
C18 C 0.5596(3) 0.0641(3) -0.09555(16) 0.0210(5) Uani 1 1 d .
H18 H 0.4673 0.0636 -0.1038 0.025 Uiso 1 1 calc R
C19 C 0.8125(3) 0.3830(3) 0.16114(15) 0.0159(5) Uani 1 1 d .
C20 C 0.7841(3) 0.2625(2) 0.10206(14) 0.0160(5) Uani 1 1 d .
H20A H 0.7201 0.1812 0.1154 0.019 Uiso 1 1 calc R
H20B H 0.8782 0.2622 0.1034 0.019 Uiso 1 1 calc R
C21 C 0.7082(3) 0.2690(2) 0.01954(14) 0.0146(4) Uani 1 1 d .
C22 C 0.8072(3) 0.3972(3) -0.00219(15) 0.0181(5) Uani 1 1 d .
H22A H 0.7584 0.4003 -0.0545 0.022 Uiso 1 1 calc R
H22B H 0.9022 0.3997 -0.0022 0.022 Uiso 1 1 calc R
C23 C 0.8344(3) 0.5179(3) 0.05833(16) 0.0190(5) Uani 1 1 d .
H23 H 0.8979 0.6006 0.0449 0.023 Uiso 1 1 calc R
C24 C 0.9135(3) 0.5118(3) 0.14043(15) 0.0185(5) Uani 1 1 d .
H24A H 1.0084 0.5138 0.1409 0.022 Uiso 1 1 calc R
H24B H 0.9334 0.5883 0.1790 0.022 Uiso 1 1 calc R
C25 C 0.6618(3) 0.3792(3) 0.16056(15) 0.0189(5) Uani 1 1 d .
H25A H 0.5987 0.2982 0.1746 0.023 Uiso 1 1 calc R
H25B H 0.6784 0.4549 0.1986 0.023 Uiso 1 1 calc R
C26 C 0.5846(3) 0.3838(3) 0.07758(16) 0.0209(5) Uani 1 1 d .
H26 H 0.4882 0.3812 0.0765 0.025 Uiso 1 1 calc R
C27 C 0.5571(3) 0.2637(3) 0.01702(16) 0.0194(5) Uani 1 1 d .
H27A H 0.4927 0.1814 0.0293 0.023 Uiso 1 1 calc R
H27B H 0.5079 0.2669 -0.0352 0.023 Uiso 1 1 calc R
C28 C 0.6842(3) 0.5135(3) 0.05706(17) 0.0223(5) Uani 1 1 d .
H28A H 0.6351 0.5182 0.0053 0.027 Uiso 1 1 calc R
H28B H 0.7004 0.5894 0.0949 0.027 Uiso 1 1 calc R
O1 O 1.0194(3) 0.1024(3) 0.40293(15) 0.0420(6) Uani 1 1 d .
H1C H 0.9979 0.1643 0.3926 0.063 Uiso 1 1 d R
H1D H 1.0585 0.0857 0.3689 0.063 Uiso 1 1 d R
O2 O 0.9133(3) 0.7396(3) 0.29263(16) 0.0476(7) Uani 1 1 d .
H2C H 0.9750 0.7594 0.3379 0.071 Uiso 1 1 d R
H2D H 0.9364 0.8099 0.2747 0.071 Uiso 1 1 d R

loop_
_atom_site_aniso_label
_atom_site_aniso_U_11
_atom_site_aniso_U_22
_atom_site_aniso_U_33
_atom_site_aniso_U_23
_atom_site_aniso_U_13
_atom_site_aniso_U_12
Cd1 0.01751(12) 0.00989(11) 0.01529(12) 0.00016(9) -0.00090(9) 0.00689(9)
Cd2 0.02019(9) 0.01745(9) 0.02324(10) 0.00302(7) 0.00441(7) 0.00869(8)
I1 0.03082(10) 0.03760(12) 0.02589(10) 0.01275(8) 0.00639(8) 0.01793(9)
I2 0.02056(9) 0.02035(9) 0.03337(10) 0.01050(7) 0.00848(7) 0.00956(7)
I3 0.01961(9) 0.02486(11) 0.05987(15) 0.00567(10) -0.00018(9) 0.00365(8)
N1 0.0212(11) 0.0160(11) 0.0262(12) 0.0012(9) -0.0009(9) 0.0095(9)
N2 0.0235(12) 0.0163(12) 0.0468(16) -0.0027(11) -0.0090(11) 0.0101(10)
N3 0.0176(10) 0.0111(10) 0.0267(12) -0.0001(8) -0.0006(9) 0.0069(8)
N4 0.0255(12) 0.0132(10) 0.0232(11) 0.0051(9) 0.0046(9) 0.0092(9)
N5 0.0268(12) 0.0175(11) 0.0210(11) 0.0054(9) 0.0017(9) 0.0074(10)
N6 0.0209(11) 0.0121(10) 0.0194(11) 0.0040(8) 0.0048(9) 0.0078(8)
N7 0.0294(12) 0.0198(11) 0.0185(11) 0.0010(9) 0.0025(9) 0.0134(10)
N8 0.0413(15) 0.0267(13) 0.0192(11) 0.0030(10) 0.0034(10) 0.0237(12)
N9 0.0225(11) 0.0180(11) 0.0158(10) 0.0026(8) 0.0021(8) 0.0112(9)
N10 0.0227(11) 0.0210(12) 0.0222(12) 0.0027(9) 0.0046(9) 0.0090(10)
N11 0.0212(11) 0.0212(12) 0.0243(12) 0.0013(9) 0.0031(9) 0.0071(10)
N12 0.0159(10) 0.0167(10) 0.0151(10) 0.0027(8) 0.0020(8) 0.0060(8)
C1 0.0202(12) 0.0146(12) 0.0225(13) -0.0003(10) -0.0007(10) 0.0088(10)
C2 0.0241(14) 0.0124(12) 0.0417(18) -0.0046(12) -0.0089(13) 0.0072(11)
C3 0.0244(13) 0.0132(12) 0.0239(13) 0.0049(10) 0.0041(11) 0.0101(10)
C4 0.0282(14) 0.0153(12) 0.0209(13) 0.0057(10) 0.0002(11) 0.0077(11)
C5 0.0156(11) 0.0110(11) 0.0231(13) 0.0015(9) 0.0003(10) 0.0062(9)
C6 0.0149(11) 0.0129(11) 0.0202(12) 0.0018(9) 0.0018(9) 0.0069(9)
C7 0.0179(12) 0.0117(11) 0.0195(12) 0.0011(9) 0.0010(9) 0.0067(9)
C8 0.0370(16) 0.0190(13) 0.0203(13) 0.0035(10) -0.0014(12) 0.0142(12)
C9 0.0436(18) 0.0218(14) 0.0206(14) 0.0000(11) -0.0061(13) 0.0172(14)
C10 0.0293(14) 0.0179(13) 0.0223(13) -0.0019(10) -0.0005(11) 0.0120(11)
C11 0.0162(12) 0.0146(12) 0.0435(18) 0.0026(12) 0.0058(12) 0.0043(10)
C12 0.0143(12) 0.0193(14) 0.055(2) -0.0027(13) 0.0046(13) 0.0088(11)
C13 0.0176(12) 0.0181(13) 0.0410(17) -0.0008(12) 0.0048(12) 0.0102(11)
C14 0.0295(16) 0.0244(16) 0.053(2) -0.0085(14) -0.0183(15) 0.0164(14)
C15 0.0305(14) 0.0175(13) 0.0186(13) 0.0014(10) 0.0034(11) 0.0125(11)
C16 0.0420(17) 0.0266(15) 0.0181(13) 0.0026(11) 0.0055(12) 0.0234(14)
C17 0.0186(12) 0.0235(13) 0.0223(13) -0.0003(10) 0.0037(10) 0.0101(11)
C18 0.0180(12) 0.0169(12) 0.0212(13) 0.0022(10) 0.0006(10) 0.0050(10)
C19 0.0166(11) 0.0163(12) 0.0150(11) 0.0040(9) 0.0028(9) 0.0086(10)
C20 0.0160(11) 0.0149(11) 0.0161(11) 0.0025(9) 0.0033(9) 0.0073(9)
C21 0.0135(11) 0.0152(11) 0.0139(11) 0.0026(9) 0.0029(9) 0.0063(9)
C22 0.0178(12) 0.0187(12) 0.0200(12) 0.0072(10) 0.0082(10) 0.0087(10)
C23 0.0207(12) 0.0160(12) 0.0218(13) 0.0083(10) 0.0084(10) 0.0079(10)
C24 0.0168(12) 0.0144(12) 0.0202(12) 0.0013(9) 0.0035(10) 0.0051(10)
C25 0.0191(12) 0.0219(13) 0.0184(12) 0.0059(10) 0.0080(10) 0.0106(10)
C26 0.0184(12) 0.0283(14) 0.0228(13) 0.0093(11) 0.0088(10) 0.0148(11)
C27 0.0119(11) 0.0232(13) 0.0216(13) 0.0072(10) 0.0040(9) 0.0069(10)
C28 0.0251(13) 0.0241(14) 0.0251(14) 0.0102(11) 0.0077(11) 0.0168(12)
O1 0.0562(16) 0.0514(16) 0.0435(14) 0.0246(12) 0.0242(13) 0.0397(14)
O2 0.0560(17) 0.0399(15) 0.0427(15) 0.0046(12) 0.0004(13) 0.0264(13)

loop_
_atom_type_symbol
_atom_type_description
_atom_type_scat_dispersion_real
_atom_type_scat_dispersion_imag
_atom_type_scat_source
C C 0.0033 0.0016 'International Tables Vol C Tables 4.2.6.8 and 6.1.1.4'
H H 0.0000 0.0000 'International Tables Vol C Tables 4.2.6.8 and 6.1.1.4'
N N 0.0061 0.0033 'International Tables Vol C Tables 4.2.6.8 and 6.1.1.4'
O O 0.0106 0.0060 'International Tables Vol C Tables 4.2.6.8 and 6.1.1.4'
Cd Cd -0.8075 1.2024 'International Tables Vol C Tables 4.2.6.8 and 6.1.1.4'
I I -0.4742 1.8119 'International Tables Vol C Tables 4.2.6.8 and 6.1.1.4'

loop_
_geom_angle_atom_site_label_1
_geom_angle_atom_site_label_2
_geom_angle_atom_site_label_3
_geom_angle
_geom_angle_site_symmetry_1
_geom_angle_site_symmetry_3
N1 Cd1 N1 180.000(1) . 2_766
N1 Cd1 N7 94.69(8) . 2_766
N1 Cd1 N7 85.31(8) 2_766 2_766
N1 Cd1 N7 85.31(8) . .
N1 Cd1 N7 94.69(8) 2_766 .
N7 Cd1 N7 180.000(1) 2_766 .
N1 Cd1 N4 89.15(8) . 1_545
N1 Cd1 N4 90.85(8) 2_766 1_545
N7 Cd1 N4 94.10(8) 2_766 1_545
N7 Cd1 N4 85.90(8) . 1_545
N1 Cd1 N4 90.85(8) . 2_776
N1 Cd1 N4 89.15(8) 2_766 2_776
N7 Cd1 N4 85.90(8) 2_766 2_776
N7 Cd1 N4 94.10(8) . 2_776
N4 Cd1 N4 180.0 1_545 2_776
N10 Cd2 I1 98.84(6) . .
N10 Cd2 I2 113.75(6) . .
I1 Cd2 I2 113.766(9) . .
N10 Cd2 I3 108.34(6) . .
I1 Cd2 I3 112.277(10) . .
I2 Cd2 I3 109.457(9) . .
C1 N1 N2 108.0(2) . .
C1 N1 Cd1 130.59(19) . .
N2 N1 Cd1 119.32(17) . .
C2 N2 N1 106.0(2) . .
C1 N3 C2 104.5(2) . .
C1 N3 C5 128.3(2) . .
C2 N3 C5 127.1(2) . .
C3 N4 N5 107.4(2) . .
C3 N4 Cd1 131.05(18) . 1_565
N5 N4 Cd1 117.78(17) . 1_565
C4 N5 N4 106.3(2) . .
C4 N6 C3 103.9(2) . .
C4 N6 C7 126.9(2) . .
C3 N6 C7 129.2(2) . .
C15 N7 N8 107.3(2) . .
C15 N7 Cd1 125.73(18) . .
N8 N7 Cd1 122.63(17) . .
C16 N8 N7 106.1(2) . .
C16 N9 C15 104.3(2) . .
C16 N9 C19 129.9(2) . .
C15 N9 C19 125.7(2) . .
C17 N10 N11 108.3(2) . .
C17 N10 Cd2 131.67(19) . .
N11 N10 Cd2 119.53(17) . .
C18 N11 N10 105.6(2) . .
C17 N12 C18 104.1(2) . .
C17 N12 C21 127.2(2) . .
C18 N12 C21 128.6(2) . .
N1 C1 N3 110.2(2) . .
N1 C1 H1 124.9 . .
N3 C1 H1 124.9 . .
N2 C2 N3 111.2(3) . .
N2 C2 H2 124.4 . .
N3 C2 H2 124.4 . .
N4 C3 N6 110.6(2) . .
N4 C3 H3 124.7 . .
N6 C3 H3 124.7 . .
N5 C4 N6 111.8(2) . .
N5 C4 H4 124.1 . .
N6 C4 H4 124.1 . .
N3 C5 C10 109.4(2) . .
N3 C5 C6 108.0(2) . .
C10 C5 C6 109.5(2) . .
N3 C5 C11 109.5(2) . .
C10 C5 C11 110.5(2) . .
C6 C5 C11 109.9(2) . .
C5 C6 C7 109.3(2) . .
C5 C6 H6A 109.8 . .
C7 C6 H6A 109.8 . .
C5 C6 H6B 109.8 . .
C7 C6 H6B 109.8 . .
H6A C6 H6B 108.3 . .
N6 C7 C6 107.9(2) . .
N6 C7 C13 110.0(2) . .
C6 C7 C13 108.9(2) . .
N6 C7 C8 109.9(2) . .
C6 C7 C8 109.7(2) . .
C13 C7 C8 110.4(2) . .
C9 C8 C7 108.3(2) . .
C9 C8 H8A 110.0 . .
C7 C8 H8A 110.0 . .
C9 C8 H8B 110.0 . .
C7 C8 H8B 110.0 . .
H8A C8 H8B 108.4 . .
C14 C9 C8 110.1(3) . .
C14 C9 C10 110.2(3) . .
C8 C9 C10 109.8(2) . .
C14 C9 H9 108.9 . .
C8 C9 H9 108.9 . .
C10 C9 H9 108.9 . .
C5 C10 C9 108.4(2) . .
C5 C10 H10A 110.0 . .
C9 C10 H10A 110.0 . .
C5 C10 H10B 110.0 . .
C9 C10 H10B 110.0 . .
H10A C10 H10B 108.4 . .
C5 C11 C12 108.5(2) . .
C5 C11 H11A 110.0 . .
C12 C11 H11A 110.0 . .
C5 C11 H11B 110.0 . .
C12 C11 H11B 110.0 . .
H11A C11 H11B 108.4 . .
C14 C12 C13 109.8(3) . .
C14 C12 C11 109.3(3) . .
C13 C12 C11 109.4(2) . .
C14 C12 H12 109.5 . .
C13 C12 H12 109.5 . .
C11 C12 H12 109.5 . .
C7 C13 C12 109.1(2) . .
C7 C13 H13A 109.9 . .
C12 C13 H13A 109.9 . .
C7 C13 H13B 109.9 . .
C12 C13 H13B 109.9 . .
H13A C13 H13B 108.3 . .
C9 C14 C12 109.4(2) . .
C9 C14 H14A 109.8 . .
C12 C14 H14A 109.8 . .
C9 C14 H14B 109.8 . .
C12 C14 H14B 109.8 . .
H14A C14 H14B 108.2 . .
N7 C15 N9 110.8(2) . .
N7 C15 H15 124.6 . .
N9 C15 H15 124.6 . .
N8 C16 N9 111.4(2) . .
N8 C16 H16 124.3 . .
N9 C16 H16 124.3 . .
N10 C17 N12 110.2(2) . .
N10 C17 H17 124.9 . .
N12 C17 H17 124.9 . .
N11 C18 N12 111.9(2) . .
N11 C18 H18 124.1 . .
N12 C18 H18 124.1 . .
N9 C19 C20 108.7(2) . .
N9 C19 C24 109.5(2) . .
C20 C19 C24 110.1(2) . .
N9 C19 C25 109.0(2) . .
C20 C19 C25 109.2(2) . .
C24 C19 C25 110.2(2) . .
C19 C20 C21 109.1(2) . .
C19 C20 H20A 109.9 . .
C21 C20 H20A 109.9 . .
C19 C20 H20B 109.9 . .
C21 C20 H20B 109.9 . .
H20A C20 H20B 108.3 . .
N12 C21 C22 108.69(19) . .
N12 C21 C27 110.1(2) . .
C22 C21 C27 109.6(2) . .
N12 C21 C20 108.32(19) . .
C22 C21 C20 110.5(2) . .
C27 C21 C20 109.5(2) . .
C21 C22 C23 109.0(2) . .
C21 C22 H22A 109.9 . .
C23 C22 H22A 109.9 . .
C21 C22 H22B 109.9 . .
C23 C22 H22B 109.9 . .
H22A C22 H22B 108.3 . .
C28 C23 C24 110.1(2) . .
C28 C23 C22 109.3(2) . .
C24 C23 C22 108.9(2) . .
C28 C23 H23 109.5 . .
C24 C23 H23 109.5 . .
C22 C23 H23 109.5 . .
C19 C24 C23 109.0(2) . .
C19 C24 H24A 109.9 . .
C23 C24 H24A 109.9 . .
C19 C24 H24B 109.9 . .
C23 C24 H24B 109.9 . .
H24A C24 H24B 108.3 . .
C26 C25 C19 108.5(2) . .
C26 C25 H25A 110.0 . .
C19 C25 H25A 110.0 . .
C26 C25 H25B 110.0 . .
C19 C25 H25B 110.0 . .
H25A C25 H25B 108.4 . .
C28 C26 C27 109.7(2) . .
C28 C26 C25 109.3(2) . .
C27 C26 C25 110.3(2) . .
C28 C26 H26 109.2 . .
C27 C26 H26 109.2 . .
C25 C26 H26 109.2 . .
C21 C27 C26 108.5(2) . .
C21 C27 H27A 110.0 . .
C26 C27 H27A 110.0 . .
C21 C27 H27B 110.0 . .
C26 C27 H27B 110.0 . .
H27A C27 H27B 108.4 . .
C23 C28 C26 109.4(2) . .
C23 C28 H28A 109.8 . .
C26 C28 H28A 109.8 . .
C23 C28 H28B 109.8 . .
C26 C28 H28B 109.8 . .
H28A C28 H28B 108.2 . .
H1C O1 H1D 108.2 . .
H2C O2 H2D 108.0 . .

loop_
_geom_bond_atom_site_label_1
_geom_bond_atom_site_label_2
_geom_bond_distance
_geom_bond_site_symmetry_2
Cd1 N1 2.305(2) .
Cd1 N1 2.305(2) 2_766
Cd1 N7 2.359(2) 2_766
Cd1 N7 2.359(2) .
Cd1 N4 2.403(2) 1_545
Cd1 N4 2.403(2) 2_776
Cd2 N10 2.283(2) .
Cd2 I1 2.7441(3) .
Cd2 I2 2.7452(3) .
Cd2 I3 2.7560(3) .
N1 C1 1.309(3) .
N1 N2 1.381(3) .
N2 C2 1.307(4) .
N3 C1 1.352(3) .
N3 C2 1.365(3) .
N3 C5 1.483(3) .
N4 C3 1.308(4) .
N4 N5 1.379(3) .
N4 Cd1 2.403(2) 1_565
N5 C4 1.302(4) .
N6 C4 1.353(3) .
N6 C3 1.357(3) .
N6 C7 1.487(3) .
N7 C15 1.304(4) .
N7 N8 1.382(3) .
N8 C16 1.311(4) .
N9 C16 1.348(3) .
N9 C15 1.354(3) .
N9 C19 1.485(3) .
N10 C17 1.305(4) .
N10 N11 1.383(3) .
N11 C18 1.302(4) .
N12 C17 1.355(3) .
N12 C18 1.362(3) .
N12 C21 1.490(3) .
C1 H1 0.9300 .
C2 H2 0.9300 .
C3 H3 0.9300 .
C4 H4 0.9300 .
C5 C10 1.525(4) .
C5 C6 1.530(3) .
C5 C11 1.533(4) .
C6 C7 1.531(3) .
C6 H6A 0.9700 .
C6 H6B 0.9700 .
C7 C13 1.533(4) .
C7 C8 1.535(4) .
C8 C9 1.533(4) .
C8 H8A 0.9700 .
C8 H8B 0.9700 .
C9 C14 1.520(5) .
C9 C10 1.535(4) .
C9 H9 0.9800 .
C10 H10A 0.9700 .
C10 H10B 0.9700 .
C11 C12 1.539(4) .
C11 H11A 0.9700 .
C11 H11B 0.9700 .
C12 C14 1.533(5) .
C12 C13 1.536(4) .
C12 H12 0.9800 .
C13 H13A 0.9700 .
C13 H13B 0.9700 .
C14 H14A 0.9700 .
C14 H14B 0.9700 .
C15 H15 0.9300 .
C16 H16 0.9300 .
C17 H17 0.9300 .
C18 H18 0.9300 .
C19 C20 1.522(3) .
C19 C24 1.531(4) .
C19 C25 1.538(3) .
C20 C21 1.533(3) .
C20 H20A 0.9700 .
C20 H20B 0.9700 .
C21 C22 1.529(3) .
C21 C27 1.529(3) .
C22 C23 1.543(4) .
C22 H22A 0.9700 .
C22 H22B 0.9700 .
C23 C28 1.528(4) .
C23 C24 1.536(4) .
C23 H23 0.9800 .
C24 H24A 0.9700 .
C24 H24B 0.9700 .
C25 C26 1.537(4) .
C25 H25A 0.9700 .
C25 H25B 0.9700 .
C26 C28 1.532(4) .
C26 C27 1.536(4) .
C26 H26 0.9800 .
C27 H27A 0.9700 .
C27 H27B 0.9700 .
C28 H28A 0.9700 .
C28 H28B 0.9700 .
O1 H1C 0.8499 .
O1 H1D 0.8500 .
O2 H2C 0.8500 .
O2 H2D 0.8499 .

loop_
_geom_torsion_atom_site_label_1
_geom_torsion_atom_site_label_2
_geom_torsion_atom_site_label_3
_geom_torsion_atom_site_label_4
_geom_torsion
_geom_torsion_site_symmetry_1
N7 Cd1 N1 C1 64.5(3) 2_766
N7 Cd1 N1 C1 -115.5(3) .
N4 Cd1 N1 C1 158.6(3) 1_545
N4 Cd1 N1 C1 -21.4(3) 2_776
N7 Cd1 N1 N2 -133.8(2) 2_766
N7 Cd1 N1 N2 46.2(2) .
N4 Cd1 N1 N2 -39.8(2) 1_545
N4 Cd1 N1 N2 140.2(2) 2_776
C1 N1 N2 C2 0.2(4) .
Cd1 N1 N2 C2 -165.3(2) .
C3 N4 N5 C4 1.0(3) .
Cd1 N4 N5 C4 -159.48(19) 1_565
N1 Cd1 N7 C15 31.1(2) .
N1 Cd1 N7 C15 -148.9(2) 2_766
N4 Cd1 N7 C15 120.6(2) 1_545
N4 Cd1 N7 C15 -59.4(2) 2_776
N1 Cd1 N7 N8 -122.4(2) .
N1 Cd1 N7 N8 57.6(2) 2_766
N4 Cd1 N7 N8 -32.9(2) 1_545
N4 Cd1 N7 N8 147.1(2) 2_776
C15 N7 N8 C16 0.4(3) .
Cd1 N7 N8 C16 158.1(2) .
I1 Cd2 N10 C17 -131.8(3) .
I2 Cd2 N10 C17 107.2(3) .
I3 Cd2 N10 C17 -14.7(3) .
I1 Cd2 N10 N11 39.1(2) .
I2 Cd2 N10 N11 -81.8(2) .
I3 Cd2 N10 N11 156.24(18) .
C17 N10 N11 C18 -0.1(3) .
Cd2 N10 N11 C18 -172.96(18) .
N2 N1 C1 N3 -0.3(3) .
Cd1 N1 C1 N3 162.95(19) .
C2 N3 C1 N1 0.3(3) .
C5 N3 C1 N1 -176.1(3) .
N1 N2 C2 N3 0.0(4) .
C1 N3 C2 N2 -0.2(4) .
C5 N3 C2 N2 176.3(3) .
N5 N4 C3 N6 -0.6(3) .
Cd1 N4 C3 N6 156.31(18) 1_565
C4 N6 C3 N4 0.0(3) .
C7 N6 C3 N4 -179.5(2) .
N4 N5 C4 N6 -1.0(3) .
C3 N6 C4 N5 0.7(3) .
C7 N6 C4 N5 -179.9(2) .
C1 N3 C5 C10 121.4(3) .
C2 N3 C5 C10 -54.2(4) .
C1 N3 C5 C6 2.4(4) .
C2 N3 C5 C6 -173.2(3) .
C1 N3 C5 C11 -117.4(3) .
C2 N3 C5 C11 67.1(4) .
N3 C5 C6 C7 179.7(2) .
C10 C5 C6 C7 60.7(3) .
C11 C5 C6 C7 -60.8(3) .
C4 N6 C7 C6 -19.5(3) .
C3 N6 C7 C6 159.8(3) .
C4 N6 C7 C13 99.2(3) .
C3 N6 C7 C13 -81.5(3) .
C4 N6 C7 C8 -139.1(3) .
C3 N6 C7 C8 40.2(4) .
C5 C6 C7 N6 -180.0(2) .
C5 C6 C7 C13 60.6(3) .
C5 C6 C7 C8 -60.3(3) .
N6 C7 C8 C9 178.5(2) .
C6 C7 C8 C9 60.0(3) .
C13 C7 C8 C9 -60.0(3) .
C7 C8 C9 C14 60.6(3) .
C7 C8 C9 C10 -60.9(3) .
N3 C5 C10 C9 -179.1(2) .
C6 C5 C10 C9 -61.0(3) .
C11 C5 C10 C9 60.2(3) .
C14 C9 C10 C5 -59.8(3) .
C8 C9 C10 C5 61.6(3) .
N3 C5 C11 C12 178.8(2) .
C10 C5 C11 C12 -60.7(3) .
C6 C5 C11 C12 60.3(3) .
C5 C11 C12 C14 59.9(3) .
C5 C11 C12 C13 -60.3(3) .
N6 C7 C13 C12 -179.1(2) .
C6 C7 C13 C12 -61.0(3) .
C8 C7 C13 C12 59.5(3) .
C14 C12 C13 C7 -58.8(3) .
C11 C12 C13 C7 61.2(3) .
C8 C9 C14 C12 -60.9(3) .
C10 C9 C14 C12 60.4(3) .
C13 C12 C14 C9 59.7(3) .
C11 C12 C14 C9 -60.3(3) .
N8 N7 C15 N9 -0.1(3) .
Cd1 N7 C15 N9 -156.96(19) .
C16 N9 C15 N7 -0.2(3) .
C19 N9 C15 N7 176.5(2) .
N7 N8 C16 N9 -0.5(4) .
C15 N9 C16 N8 0.5(4) .
C19 N9 C16 N8 -176.1(3) .
N11 N10 C17 N12 0.0(3) .
Cd2 N10 C17 N12 171.66(18) .
C18 N12 C17 N10 0.1(3) .
C21 N12 C17 N10 -176.1(2) .
N10 N11 C18 N12 0.2(3) .
C17 N12 C18 N11 -0.2(3) .
C21 N12 C18 N11 176.0(2) .
C16 N9 C19 C20 -4.9(4) .
C15 N9 C19 C20 179.2(2) .
C16 N9 C19 C24 -125.3(3) .
C15 N9 C19 C24 58.9(3) .
C16 N9 C19 C25 114.1(3) .
C15 N9 C19 C25 -61.8(3) .
N9 C19 C20 C21 -179.5(2) .
C24 C19 C20 C21 -59.5(3) .
C25 C19 C20 C21 61.7(3) .
C17 N12 C21 C22 66.4(3) .
C18 N12 C21 C22 -108.9(3) .
C17 N12 C21 C27 -173.5(2) .
C18 N12 C21 C27 11.2(3) .
C17 N12 C21 C20 -53.7(3) .
C18 N12 C21 C20 130.9(3) .
C19 C20 C21 N12 178.10(19) .
C19 C20 C21 C22 59.1(3) .
C19 C20 C21 C27 -61.8(3) .
N12 C21 C22 C23 -178.4(2) .
C27 C21 C22 C23 61.2(3) .
C20 C21 C22 C23 -59.6(3) .
C21 C22 C23 C28 -60.1(3) .
C21 C22 C23 C24 60.2(3) .
N9 C19 C24 C23 -179.5(2) .
C20 C19 C24 C23 61.0(3) .
C25 C19 C24 C23 -59.6(3) .
C28 C23 C24 C19 59.0(3) .
C22 C23 C24 C19 -60.9(3) .
N9 C19 C25 C26 -179.1(2) .
C20 C19 C25 C26 -60.5(3) .
C24 C19 C25 C26 60.6(3) .
C19 C25 C26 C28 -60.8(3) .
C19 C25 C26 C27 60.0(3) .
N12 C21 C27 C26 179.2(2) .
C22 C21 C27 C26 -61.2(3) .
C20 C21 C27 C26 60.2(3) .
C28 C26 C27 C21 60.6(3) .
C25 C26 C27 C21 -59.9(3) .
C24 C23 C28 C26 -60.0(3) .
C22 C23 C28 C26 59.7(3) .
C27 C26 C28 C23 -60.2(3) .
C25 C26 C28 C23 60.9(3) .
